data_1575108
loop_
_publ_author_name
'Qin, Ying'
'Tang, Yali'
'Pan, Yue Xiao'
'Chen, Yingnuo'
'Xiao, Hongping'
'Zou, Jun'

_publ_section_title
;
 Tailoring the properties of Sb<sup>3+</sup>-doped in-based
 organic-inorganic hybrid metal halides through A-site cation engineering.
;
_journal_issue 67
_journal_name_full 'Chemical communications (Cambridge, England)'
_journal_page_first 12518
_journal_page_last 12521
_journal_paper_doi 10.1039/d5cc03205a
_journal_volume 61
_journal_year 2025
_chemical_formula_moiety 'Cl6 In, C18 H15 S, 2(C4 H10 N S)'
_chemical_formula_sum 'C26 H35 Cl6 In N2 S3'
_chemical_formula_weight 799.26
_space_group_crystal_system monoclinic
_space_group_IT_number 5
_space_group_name_Hall 'C 2y'
_space_group_name_H-M_alt 'C 1 2 1'
_atom_sites_solution_hydrogens geom
_atom_sites_solution_primary dual
_audit_creation_date 2024-10-16
_audit_creation_method
;
Olex2 1.5
(compiled 2022.04.07 svn.rca3783a0 for OlexSys, GUI svn.r6498)
;
_audit_update_record
;
2025-04-02 deposited with the CCDC.	2025-07-17 downloaded from the CCDC.
;
_cell_angle_alpha 90
_cell_angle_beta 93.818(4)
_cell_angle_gamma 90
_cell_formula_units_Z 2
_cell_length_a 14.2222(6)
_cell_length_b 9.3510(4)
_cell_length_c 12.4182(5)
_cell_measurement_reflns_used 4513
_cell_measurement_temperature 304.13(10)
_cell_measurement_theta_max 29.6830
_cell_measurement_theta_min 2.8550
_cell_volume 1647.85(12)
_computing_cell_refinement 'CrysAlisPro 1.171.42.95a (Rigaku OD, 2023)'
_computing_data_collection 'CrysAlisPro 1.171.42.95a (Rigaku OD, 2023)'
_computing_data_reduction 'CrysAlisPro 1.171.42.95a (Rigaku OD, 2023)'
_computing_molecular_graphics 'Olex2 1.5 (Dolomanov et al., 2009)'
_computing_publication_material 'Olex2 1.5 (Dolomanov et al., 2009)'
_computing_structure_refinement 'SHELXL 2018/3 (Sheldrick, 2015)'
_computing_structure_solution 'SHELXT 2018/2 (Sheldrick, 2018)'
_diffrn_ambient_environment air
_diffrn_ambient_temperature 304.13(10)
_diffrn_detector 'Hybrid Pixel Array Detector'
_diffrn_detector_area_resol_mean 10.0000
_diffrn_detector_type HyPix
_diffrn_measured_fraction_theta_full 0.997
_diffrn_measured_fraction_theta_max 0.765
_diffrn_measurement_details
;
List of Runs (angles in degrees, time in seconds):

  # Type    Start    End  Width  t~exp~   \w     \q     \k     \f   Frames
#--------------------------------------------------------------------------
  1  \w    -21.00  64.00   0.50    0.31    --   -7.35  31.00-101.00  170
  2  \w    -10.00  17.00   0.50    0.31    --   -7.35 -99.00 -90.00   54
  3  \w    -15.00  29.00   0.50    0.31    --   -7.35 -99.00  30.00   88
  4  \w    -86.00   2.00   0.50    0.31    --   -7.35 -31.00  98.00  176
;
_diffrn_measurement_device 'four-circle diffractometer'
_diffrn_measurement_device_type 'XtaLAB Synergy R, DW system, HyPix'
_diffrn_measurement_method '\w scans'
_diffrn_orient_matrix_type 'CrysAlisPro convention (1999,Acta A55,543-557)'
_diffrn_orient_matrix_UB_11 0.0204250000
_diffrn_orient_matrix_UB_12 0.0300876000
_diffrn_orient_matrix_UB_13 -0.0453779000
_diffrn_orient_matrix_UB_21 -0.0446435000
_diffrn_orient_matrix_UB_22 -0.0007437000
_diffrn_orient_matrix_UB_23 -0.0291088000
_diffrn_orient_matrix_UB_31 -0.0093072000
_diffrn_orient_matrix_UB_32 0.0696278000
_diffrn_orient_matrix_UB_33 0.0193035000
_diffrn_radiation_monochromator mirror
_diffrn_radiation_probe x-ray
_diffrn_radiation_type 'Mo K\a'
_diffrn_radiation_wavelength 0.71073
_diffrn_reflns_av_R_equivalents 0.0178
_diffrn_reflns_av_unetI/netI 0.0312
_diffrn_reflns_Laue_measured_fraction_full 0.997
_diffrn_reflns_Laue_measured_fraction_max 0.765
_diffrn_reflns_limit_h_max 18
_diffrn_reflns_limit_h_min -13
_diffrn_reflns_limit_k_max 9
_diffrn_reflns_limit_k_min -11
_diffrn_reflns_limit_l_max 14
_diffrn_reflns_limit_l_min -14
_diffrn_reflns_number 5757
_diffrn_reflns_point_group_measured_fraction_full 0.923
_diffrn_reflns_point_group_measured_fraction_max 0.687
_diffrn_reflns_theta_full 25.242
_diffrn_reflns_theta_max 29.639
_diffrn_reflns_theta_min 2.609
_diffrn_source 'Rotating-anode X-ray tube'
_diffrn_source_type 'Rigaku (Mo) X-ray Source'
_exptl_absorpt_coefficient_mu 1.414
_exptl_absorpt_correction_T_max 1.00000
_exptl_absorpt_correction_T_min 0.79567
_exptl_absorpt_correction_type multi-scan
_exptl_absorpt_process_details
;
CrysAlisPro 1.171.42.95a (Rigaku Oxford Diffraction, 2023)
Empirical absorption correction using spherical harmonics,
implemented in SCALE3 ABSPACK scaling algorithm.
;
_exptl_crystal_colour colourless
_exptl_crystal_colour_primary colourless
_exptl_crystal_density_diffrn 1.611
_exptl_crystal_description block
_exptl_crystal_F_000 808
_exptl_crystal_size_max 0.14
_exptl_crystal_size_mid 0.13
_exptl_crystal_size_min 0.12
_refine_diff_density_max 0.342
_refine_diff_density_min -0.293
_refine_diff_density_rms 0.048
_refine_ls_abs_structure_details
;
 Flack x determined using 1173 quotients [(I+)-(I-)]/[(I+)+(I-)]
 (Parsons, Flack and Wagner, Acta Cryst. B69 (2013) 249-259).
;
_refine_ls_abs_structure_Flack -0.009(14)
_refine_ls_extinction_method none
_refine_ls_goodness_of_fit_ref 1.007
_refine_ls_hydrogen_treatment constr
_refine_ls_matrix_type full
_refine_ls_number_parameters 258
_refine_ls_number_reflns 3201
_refine_ls_number_restraints 136
_refine_ls_restrained_S_all 0.988
_refine_ls_R_factor_all 0.0258
_refine_ls_R_factor_gt 0.0224
_refine_ls_shift/su_max 0.000
_refine_ls_shift/su_mean 0.000
_refine_ls_structure_factor_coef Fsqd
_refine_ls_weighting_details 'w=1/[\s^2^(Fo^2^)+(0.0235P)^2^] where P=(Fo^2^+2Fc^2^)/3'
_refine_ls_weighting_scheme calc
_refine_ls_wR_factor_gt 0.0474
_refine_ls_wR_factor_ref 0.0490
_reflns_Friedel_coverage 0.698
_reflns_Friedel_fraction_full 0.838
_reflns_Friedel_fraction_max 0.600
_reflns_number_gt 2984
_reflns_number_total 3201
_reflns_threshold_expression 'I > 2\s(I)'
_cod_data_source_file d5cc03205a2.cif
_cod_data_source_block c_auto
_cod_depositor_comments 'Adding full bibliography for 1575107--1575108.cif.'
_cod_database_code 1575108
_shelx_shelxl_version_number 2018/3
_chemical_oxdiff_formula 'C H O N P Cl In'
_shelx_space_group_comment
;
The symmetry employed for this shelxl refinement is uniquely defined
by the following loop, which should always be used as a source of
symmetry information in preference to the above space-group names.
They are only intended as comments.
;
_shelx_estimated_absorpt_t_max 0.849
_shelx_estimated_absorpt_t_min 0.827
_olex2_refinement_description
;
1. Rigid body (RIGU) restrains
 S1, C1, C2, C3, C4, C5, C6, C7, C8, C9, C10, C11, C12, C13, C14, C15, C16,
 C17, C18
 with sigma for 1-2 distances of 0.004 and sigma for 1-3 distances of 0.004
2. Others
 Fixed Sof: S1(0.5) C6(0.5) H6(0.5) C1(0.5) C2(0.5) H2(0.5) C3(0.5) H3(0.5)
 C4(0.5) H4(0.5) C5(0.5) H5(0.5) C7(0.5) C12(0.5) H12(0.5) C11(0.5) H11(0.5)
 C10(0.5) H10(0.5) C9(0.5) H9(0.5) C8(0.5) H8(0.5) C18(0.5) H18(0.5) C17(0.5)
 H17(0.5) C16(0.5) H16(0.5) C15(0.5) H15(0.5) C14(0.5) H14(0.5) C13(0.5)
3.a Secondary CH2 refined with riding coordinates:
 N1(H1A,H1B), C19(H19A,H19B), C20(H20A,H20B), C21(H21A,H21B), C22(H22A,H22B)
3.b Aromatic/amide H refined with riding coordinates:
 C6(H6), C2(H2), C3(H3), C4(H4), C5(H5), C12(H12), C11(H11), C10(H10), C9(H9),
 C8(H8), C18(H18), C17(H17), C16(H16), C15(H15), C14(H14)
;
_olex2_submission_special_instructions 'No special instructions were received'
_oxdiff_exptl_absorpt_empirical_details
;
Empirical correction (ABSPACK) includes:
- Absorption correction using spherical harmonics
- Frame scaling
;
_oxdiff_exptl_absorpt_empirical_full_max 1.201
_oxdiff_exptl_absorpt_empirical_full_min 0.844

loop_
_space_group_symop_operation_xyz
'x, y, z'
'-x, y, -z'
'x+1/2, y+1/2, z'
'-x+1/2, y+1/2, -z'

loop_
_atom_site_label
_atom_site_type_symbol
_atom_site_fract_x
_atom_site_fract_y
_atom_site_fract_z
_atom_site_U_iso_or_equiv
_atom_site_adp_type
_atom_site_occupancy
_atom_site_site_symmetry_order
_atom_site_calc_flag
_atom_site_refinement_flags_posn
_atom_site_refinement_flags_adp
_atom_site_refinement_flags_occupancy
_atom_site_disorder_assembly
_atom_site_disorder_group
In1 In 0.500000 0.22777(3) 1.500000 0.03027(9) Uani 1 2 d S T P . .
Cl1 Cl 0.55384(11) 0.03070(11) 1.37801(12) 0.0446(4) Uani 1 1 d . . . . .
Cl2 Cl 0.33766(5) 0.22718(17) 1.40697(7) 0.0442(2) Uani 1 1 d . . . . .
Cl3 Cl 0.55299(11) 0.41634(11) 1.37308(12) 0.0448(3) Uani 1 1 d . . . . .
S1 S 0.53105(13) 0.49358(19) 0.91735(15) 0.0337(4) Uani 0.5 1 d . . P A -1
C1 C 0.5090(12) 0.3215(11) 0.9728(8) 0.037(3) Uani 0.5 1 d . . P A -1
C2 C 0.5112(11) 0.2972(16) 1.0799(10) 0.050(4) Uani 0.5 1 d . . P A -1
H2 H 0.520229 0.370812 1.129841 0.060 Uiso 0.5 1 calc R U P A -1
C3 C 0.4993(17) 0.1550(19) 1.1118(17) 0.066(5) Uani 0.5 1 d . . P A -1
H3 H 0.503759 0.131932 1.184843 0.079 Uiso 0.5 1 calc R U P A -1
C4 C 0.4810(14) 0.0479(16) 1.0356(12) 0.077(5) Uani 0.5 1 d . . P A -1
H4 H 0.469748 -0.045071 1.058021 0.092 Uiso 0.5 1 calc R U P A -1
C5 C 0.4793(12) 0.0782(15) 0.9294(13) 0.064(4) Uani 0.5 1 d . . P A -1
H5 H 0.469174 0.005508 0.878853 0.076 Uiso 0.5 1 calc R U P A -1
C6 C 0.4926(10) 0.2175(18) 0.8954(11) 0.044(3) Uani 0.5 1 d . . P A -1
H6 H 0.490595 0.240083 0.822372 0.052 Uiso 0.5 1 calc R U P A -1
C7 C 0.4199(6) 0.5828(9) 0.9012(8) 0.0320(16) Uani 0.5 1 d . . P A -1
C8 C 0.3451(9) 0.5465(11) 0.9602(8) 0.040(2) Uani 0.5 1 d . . P A -1
H8 H 0.350002 0.473522 1.011137 0.048 Uiso 0.5 1 calc R U P A -1
C9 C 0.2614(12) 0.6235(17) 0.9408(12) 0.050(3) Uani 0.5 1 d . . P A -1
H9 H 0.208552 0.601272 0.977757 0.060 Uiso 0.5 1 calc R U P A -1
C10 C 0.2583(9) 0.7328(19) 0.8662(13) 0.048(3) Uani 0.5 1 d . . P A -1
H10 H 0.203079 0.785622 0.854899 0.058 Uiso 0.5 1 calc R U P A -1
C11 C 0.3350(13) 0.767(2) 0.8073(17) 0.047(4) Uani 0.5 1 d . . P A -1
H11 H 0.329589 0.838993 0.755947 0.057 Uiso 0.5 1 calc R U P A -1
C12 C 0.4189(12) 0.6939(18) 0.8242(15) 0.040(3) Uani 0.5 1 d . . P A -1
H12 H 0.471622 0.716669 0.787218 0.049 Uiso 0.5 1 calc R U P A -1
C13 C 0.5935(7) 0.5907(9) 1.0233(8) 0.0391(17) Uani 0.5 1 d . . P A -1
C14 C 0.6893(11) 0.5986(15) 1.0203(11) 0.060(3) Uani 0.5 1 d . . P A -1
H14 H 0.719302 0.549335 0.967371 0.072 Uiso 0.5 1 calc R U P A -1
C15 C 0.7411(13) 0.679(2) 1.0948(17) 0.076(6) Uani 0.5 1 d . . P A -1
H15 H 0.806434 0.680914 1.093946 0.091 Uiso 0.5 1 calc R U P A -1
C16 C 0.6972(15) 0.755(2) 1.1705(17) 0.069(6) Uani 0.5 1 d . . P A -1
H16 H 0.731394 0.815896 1.217571 0.082 Uiso 0.5 1 calc R U P A -1
C17 C 0.6041(17) 0.741(2) 1.1759(16) 0.069(6) Uani 0.5 1 d . . P A -1
H17 H 0.574968 0.786134 1.231407 0.083 Uiso 0.5 1 calc R U P A -1
C18 C 0.5493(8) 0.6604(13) 1.1017(9) 0.060(3) Uani 0.5 1 d . . P A -1
H18 H 0.484313 0.654485 1.105418 0.071 Uiso 0.5 1 calc R U P A -1
S2 S 0.82328(10) 0.12273(13) 1.24952(11) 0.0587(3) Uani 1 1 d . . . . .
N1 N 0.8032(3) 0.3717(4) 1.4168(3) 0.0512(11) Uani 1 1 d . . . . .
H1A H 0.826241 0.449695 1.450127 0.061 Uiso 1 1 calc R U . . .
H1B H 0.747407 0.353515 1.442175 0.061 Uiso 1 1 calc R U . . .
C19 C 0.7888(4) 0.4030(4) 1.2994(4) 0.0542(11) Uani 1 1 d . . . . .
H19A H 0.848709 0.428517 1.271544 0.065 Uiso 1 1 calc R U . . .
H19B H 0.746639 0.483996 1.288706 0.065 Uiso 1 1 calc R U . . .
C20 C 0.7481(3) 0.2764(4) 1.2383(4) 0.0567(13) Uani 1 1 d . . . . .
H20A H 0.737361 0.301845 1.162743 0.068 Uiso 1 1 calc R U . . .
H20B H 0.687666 0.252583 1.265427 0.068 Uiso 1 1 calc R U . . .
C21 C 0.8302(4) 0.1129(5) 1.3930(4) 0.0553(14) Uani 1 1 d . . . . .
H21A H 0.768010 0.093160 1.417117 0.066 Uiso 1 1 calc R U . . .
H21B H 0.871227 0.034345 1.416191 0.066 Uiso 1 1 calc R U . . .
C22 C 0.8673(3) 0.2500(6) 1.4449(4) 0.0544(12) Uani 1 1 d . . . . .
H22A H 0.873285 0.238192 1.522663 0.065 Uiso 1 1 calc R U . . .
H22B H 0.929346 0.270346 1.420676 0.065 Uiso 1 1 calc R U . . .

loop_
_atom_site_aniso_label
_atom_site_aniso_U_11
_atom_site_aniso_U_22
_atom_site_aniso_U_33
_atom_site_aniso_U_23
_atom_site_aniso_U_13
_atom_site_aniso_U_12
In1 0.03034(17) 0.02763(15) 0.03264(17) 0.000 0.00061(12) 0.000
Cl1 0.0533(10) 0.0369(7) 0.0440(8) -0.0100(5) 0.0064(7) 0.0039(5)
Cl2 0.0370(4) 0.0418(4) 0.0516(5) 0.0005(7) -0.0129(4) -0.0002(7)
Cl3 0.0528(10) 0.0395(7) 0.0427(8) 0.0087(5) 0.0083(7) -0.0018(5)
S1 0.0319(10) 0.0343(9) 0.0349(10) 0.0015(7) 0.0012(8) -0.0031(7)
C1 0.030(7) 0.038(4) 0.041(12) 0.008(4) -0.009(7) -0.001(4)
C2 0.057(9) 0.049(8) 0.041(10) 0.005(6) -0.012(6) -0.013(7)
C3 0.072(10) 0.065(11) 0.058(7) 0.029(7) -0.022(7) -0.017(11)
C4 0.093(15) 0.051(7) 0.085(11) 0.020(6) -0.015(8) -0.016(7)
C5 0.084(11) 0.030(7) 0.075(9) 0.001(6) -0.010(7) -0.013(6)
C6 0.050(6) 0.032(8) 0.048(7) 0.001(7) -0.007(5) 0.000(9)
C7 0.032(4) 0.030(4) 0.033(5) -0.009(3) -0.005(3) -0.005(3)
C8 0.036(6) 0.047(6) 0.035(5) 0.002(4) -0.008(4) -0.001(4)
C9 0.042(6) 0.064(9) 0.044(9) 0.001(5) 0.004(6) 0.005(5)
C10 0.040(5) 0.049(8) 0.056(10) 0.001(7) 0.001(5) 0.015(7)
C11 0.037(8) 0.054(8) 0.050(8) 0.002(5) 0.003(6) 0.009(6)
C12 0.034(6) 0.043(7) 0.044(7) 0.000(5) -0.002(5) 0.006(4)
C13 0.043(5) 0.037(4) 0.036(5) 0.005(3) -0.009(4) -0.007(4)
C14 0.046(7) 0.072(8) 0.059(8) 0.015(6) -0.013(6) -0.016(6)
C15 0.069(9) 0.081(18) 0.073(16) 0.018(8) -0.024(8) -0.029(9)
C16 0.087(15) 0.054(12) 0.060(13) 0.015(8) -0.040(11) -0.029(12)
C17 0.087(14) 0.058(13) 0.058(8) -0.015(7) -0.026(9) -0.008(9)
C18 0.056(6) 0.060(6) 0.060(7) -0.019(5) -0.014(5) 0.003(5)
S2 0.0622(8) 0.0497(7) 0.0648(8) -0.0099(5) 0.0091(6) 0.0043(5)
N1 0.057(3) 0.040(2) 0.058(3) -0.0060(17) 0.010(2) -0.0129(17)
C19 0.057(3) 0.041(2) 0.064(3) 0.010(2) 0.004(2) -0.0006(19)
C20 0.056(3) 0.055(3) 0.058(3) 0.0032(17) -0.009(2) 0.0043(18)
C21 0.056(3) 0.042(3) 0.066(4) 0.011(2) -0.002(3) 0.011(2)
C22 0.050(2) 0.058(3) 0.053(2) 0.005(2) -0.0090(19) 0.000(2)

loop_
_atom_type_symbol
_atom_type_description
_atom_type_scat_dispersion_real
_atom_type_scat_dispersion_imag
_atom_type_scat_source
C C 0.0033 0.0016 'International Tables Vol C Tables 4.2.6.8 and 6.1.1.4'
H H 0.0000 0.0000 'International Tables Vol C Tables 4.2.6.8 and 6.1.1.4'
Cl Cl 0.1484 0.1585 'International Tables Vol C Tables 4.2.6.8 and 6.1.1.4'
In In -0.7276 1.3100 'International Tables Vol C Tables 4.2.6.8 and 6.1.1.4'
N N 0.0061 0.0033 'International Tables Vol C Tables 4.2.6.8 and 6.1.1.4'
S S 0.1246 0.1234 'International Tables Vol C Tables 4.2.6.8 and 6.1.1.4'

loop_
_geom_angle_atom_site_label_1
_geom_angle_atom_site_label_2
_geom_angle_atom_site_label_3
_geom_angle
_geom_angle_site_symmetry_1
_geom_angle_site_symmetry_3
_geom_angle_publ_flag
Cl1 In1 Cl1 86.79(7) . 2_658 ?
Cl2 In1 Cl1 88.18(5) . 2_658 ?
Cl2 In1 Cl1 88.18(4) 2_658 . ?
Cl2 In1 Cl1 91.63(5) 2_658 2_658 ?
Cl2 In1 Cl1 91.63(5) . . ?
Cl2 In1 Cl2 179.75(7) 2_658 . ?
Cl2 In1 Cl3 89.15(5) . 2_658 ?
Cl2 In1 Cl3 89.15(5) 2_658 . ?
Cl2 In1 Cl3 91.03(5) . . ?
Cl2 In1 Cl3 91.03(5) 2_658 2_658 ?
Cl3 In1 Cl1 91.15(3) 2_658 2_658 ?
Cl3 In1 Cl1 91.15(3) . . ?
Cl3 In1 Cl1 177.77(6) . 2_658 ?
Cl3 In1 Cl1 177.77(6) 2_658 . ?
Cl3 In1 Cl3 90.92(6) . 2_658 ?
C7 S1 C1 106.7(6) . . ?
C7 S1 C13 103.8(4) . . ?
C13 S1 C1 105.4(5) . . ?
C2 C1 S1 122.6(11) . . ?
C2 C1 C6 124.2(12) . . ?
C6 C1 S1 113.2(8) . . ?
C1 C2 H2 121.8 . . ?
C1 C2 C3 116.4(16) . . ?
C3 C2 H2 121.8 . . ?
C2 C3 H3 119.6 . . ?
C4 C3 C2 120.7(17) . . ?
C4 C3 H3 119.6 . . ?
C3 C4 H4 119.8 . . ?
C5 C4 C3 120.3(16) . . ?
C5 C4 H4 119.8 . . ?
C4 C5 H5 119.9 . . ?
C4 C5 C6 120.1(16) . . ?
C6 C5 H5 119.9 . . ?
C1 C6 C5 118.1(11) . . ?
C1 C6 H6 120.9 . . ?
C5 C6 H6 120.9 . . ?
C8 C7 S1 122.4(9) . . ?
C8 C7 C12 124.7(9) . . ?
C12 C7 S1 112.9(9) . . ?
C7 C8 H8 121.3 . . ?
C7 C8 C9 117.5(9) . . ?
C9 C8 H8 121.3 . . ?
C8 C9 H9 120.4 . . ?
C10 C9 C8 119.1(13) . . ?
C10 C9 H9 120.4 . . ?
C9 C10 H10 119.0 . . ?
C9 C10 C11 122.1(17) . . ?
C11 C10 H10 119.0 . . ?
C10 C11 H11 119.7 . . ?
C12 C11 C10 120.7(18) . . ?
C12 C11 H11 119.7 . . ?
C7 C12 H12 122.1 . . ?
C11 C12 C7 115.9(14) . . ?
C11 C12 H12 122.1 . . ?
C14 C13 S1 117.1(10) . . ?
C18 C13 S1 122.7(8) . . ?
C18 C13 C14 120.1(10) . . ?
C13 C14 H14 119.8 . . ?
C15 C14 C13 120.3(15) . . ?
C15 C14 H14 119.8 . . ?
C14 C15 H15 120.0 . . ?
C16 C15 C14 120.1(16) . . ?
C16 C15 H15 120.0 . . ?
C15 C16 H16 120.6 . . ?
C17 C16 C15 118.8(16) . . ?
C17 C16 H16 120.6 . . ?
C16 C17 H17 118.8 . . ?
C16 C17 C18 122.4(17) . . ?
C18 C17 H17 118.8 . . ?
C13 C18 C17 118.0(14) . . ?
C13 C18 H18 121.0 . . ?
C17 C18 H18 121.0 . . ?
C21 S2 C20 96.4(2) . . ?
H1A N1 H1B 107.5 . . ?
C19 N1 H1A 108.5 . . ?
C19 N1 H1B 108.5 . . ?
C22 N1 H1A 108.5 . . ?
C22 N1 H1B 108.5 . . ?
C22 N1 C19 115.0(4) . . ?
N1 C19 H19A 109.4 . . ?
N1 C19 H19B 109.4 . . ?
N1 C19 C20 111.3(4) . . ?
H19A C19 H19B 108.0 . . ?
C20 C19 H19A 109.4 . . ?
C20 C19 H19B 109.4 . . ?
S2 C20 H20A 109.1 . . ?
S2 C20 H20B 109.1 . . ?
C19 C20 S2 112.6(3) . . ?
C19 C20 H20A 109.1 . . ?
C19 C20 H20B 109.1 . . ?
H20A C20 H20B 107.8 . . ?
S2 C21 H21A 109.2 . . ?
S2 C21 H21B 109.2 . . ?
H21A C21 H21B 107.9 . . ?
C22 C21 S2 112.1(4) . . ?
C22 C21 H21A 109.2 . . ?
C22 C21 H21B 109.2 . . ?
N1 C22 C21 111.0(3) . . ?
N1 C22 H22A 109.4 . . ?
N1 C22 H22B 109.4 . . ?
C21 C22 H22A 109.4 . . ?
C21 C22 H22B 109.4 . . ?
H22A C22 H22B 108.0 . . ?

loop_
_geom_bond_atom_site_label_1
_geom_bond_atom_site_label_2
_geom_bond_distance
_geom_bond_site_symmetry_2
_geom_bond_publ_flag
In1 Cl1 2.5360(12) 2_658 ?
In1 Cl1 2.5360(12) . ?
In1 Cl2 2.5120(7) . ?
In1 Cl2 2.5120(7) 2_658 ?
In1 Cl3 2.5139(13) 2_658 ?
In1 Cl3 2.5139(13) . ?
S1 C1 1.786(10) . ?
S1 C7 1.786(8) . ?
S1 C13 1.786(8) . ?
C1 C2 1.348(18) . ?
C2 H2 0.9300 . ?
C2 C3 1.401(15) . ?
C3 H3 0.9300 . ?
C3 C4 1.39(2) . ?
C4 H4 0.9300 . ?
C4 C5 1.347(19) . ?
C5 H5 0.9300 . ?
C6 C1 1.375(18) . ?
C6 C5 1.39(2) . ?
C6 H6 0.9300 . ?
C7 C8 1.374(14) . ?
C7 C12 1.411(18) . ?
C8 H8 0.9300 . ?
C9 C8 1.399(16) . ?
C9 H9 0.9300 . ?
C10 C9 1.378(18) . ?
C10 H10 0.9300 . ?
C11 C10 1.389(17) . ?
C11 H11 0.9300 . ?
C12 C11 1.377(19) . ?
C12 H12 0.9300 . ?
C14 C13 1.367(16) . ?
C14 H14 0.9300 . ?
C15 C14 1.366(19) . ?
C15 H15 0.9300 . ?
C16 C15 1.36(2) . ?
C16 H16 0.9300 . ?
C17 C16 1.34(3) . ?
C17 H17 0.9300 . ?
C18 C13 1.360(14) . ?
C18 C17 1.387(18) . ?
C18 H18 0.9300 . ?
S2 C20 1.791(4) . ?
S2 C21 1.780(6) . ?
N1 H1A 0.8900 . ?
N1 H1B 0.8900 . ?
N1 C19 1.487(6) . ?
N1 C22 1.486(6) . ?
C19 H19A 0.9700 . ?
C19 H19B 0.9700 . ?
C19 C20 1.502(6) . ?
C20 H20A 0.9700 . ?
C20 H20B 0.9700 . ?
C21 H21A 0.9700 . ?
C21 H21B 0.9700 . ?
C21 C22 1.514(7) . ?
C22 H22A 0.9700 . ?
C22 H22B 0.9700 . ?

loop_
_geom_torsion_atom_site_label_1
_geom_torsion_atom_site_label_2
_geom_torsion_atom_site_label_3
_geom_torsion_atom_site_label_4
_geom_torsion
_geom_torsion_site_symmetry_1
_geom_torsion_site_symmetry_2
_geom_torsion_site_symmetry_3
_geom_torsion_site_symmetry_4
_geom_torsion_publ_flag
S1 C1 C2 C3 -175.5(18) . . . . ?
S1 C7 C8 C9 -179.9(10) . . . . ?
S1 C7 C12 C11 179.6(15) . . . . ?
C1 S1 C7 C8 23.1(9) . . . . ?
C1 S1 C7 C12 -158.0(10) . . . . ?
C1 S1 C13 C14 99.3(10) . . . . ?
C1 S1 C13 C18 -83.7(10) . . . . ?
C1 C2 C3 C4 -3(3) . . . . ?
C1 C6 C5 C4 1(2) . . . . ?
C2 C3 C4 C5 4(3) . . . . ?
C3 C4 C5 C6 -2(3) . . . . ?
C5 C6 C1 S1 176.9(12) . . . . ?
C5 C6 C1 C2 -1(2) . . . . ?
C6 C1 C2 C3 2(2) . . . . ?
C7 S1 C1 C2 -89.8(12) . . . . ?
C7 S1 C1 C6 92.1(12) . . . . ?
C7 S1 C13 C14 -148.7(9) . . . . ?
C7 S1 C13 C18 28.3(9) . . . . ?
C7 C12 C11 C10 2(3) . . . . ?
C8 C7 C12 C11 -2(2) . . . . ?
C10 C9 C8 C7 -1(2) . . . . ?
C11 C10 C9 C8 2(3) . . . . ?
C12 C7 C8 C9 1.4(18) . . . . ?
C12 C11 C10 C9 -2(3) . . . . ?
C13 S1 C1 C2 20.1(13) . . . . ?
C13 S1 C1 C6 -158.1(12) . . . . ?
C13 S1 C7 C8 -87.9(9) . . . . ?
C13 S1 C7 C12 90.9(10) . . . . ?
C13 C18 C17 C16 2(3) . . . . ?
C15 C14 C13 S1 175.9(13) . . . . ?
C15 C14 C13 C18 -1(2) . . . . ?
C16 C15 C14 C13 -2(3) . . . . ?
C17 C16 C15 C14 5(3) . . . . ?
C17 C18 C13 S1 -175.7(12) . . . . ?
C17 C18 C13 C14 1.2(19) . . . . ?
C18 C17 C16 C15 -6(3) . . . . ?
S2 C21 C22 N1 62.3(5) . . . . ?
N1 C19 C20 S2 -61.0(5) . . . . ?
C19 N1 C22 C21 -59.9(5) . . . . ?
C20 S2 C21 C22 -57.2(4) . . . . ?
C21 S2 C20 C19 56.8(4) . . . . ?
C22 N1 C19 C20 59.4(5) . . . . ?
